data_1574093
loop_
_publ_author_name
'Yu, Hao'
'Guo, Ziteng'
'Tang, Jie'
'Han, Ningxu'
'Shi, Junjuan'
'Li, Meng'
'Zhang, Houyu'
'Wang, Ming'

_publ_section_title
;
 Configurational control of low-symmetry heteroleptic metal-organic cages
 with asymmetric ligands.
;
_journal_issue 14
_journal_name_full 'Chemical science'
_journal_page_first 6114
_journal_page_last 6120
_journal_paper_doi 10.1039/d4sc08647c
_journal_volume 16
_journal_year 2025
_chemical_formula_moiety 'C282 H204 N24 Pd6'
_chemical_formula_sum 'C282 H204 N24 Pd6'
_chemical_formula_weight 4567.08
_space_group_crystal_system trigonal
_space_group_IT_number 163
_space_group_name_Hall '-P 3 2c'
_space_group_name_H-M_alt 'P -3 1 c'
_atom_sites_solution_hydrogens geom
_atom_sites_solution_primary dual
_audit_creation_date 2025-02-09
_audit_creation_method
;
Olex2 1.5-ac6-020
(compiled 2024.02.14 svn.r2f8d729c for Rigaku Oxford Diffraction, GUI svn.r6966)
;
_audit_update_record
;
2025-02-10 deposited with the CCDC.	2025-03-07 downloaded from the CCDC.
;
_cell_angle_alpha 90
_cell_angle_beta 90
_cell_angle_gamma 120
_cell_formula_units_Z 2
_cell_length_a 26.2350(17)
_cell_length_b 26.2350(17)
_cell_length_c 46.357(4)
_cell_measurement_reflns_used 9909
_cell_measurement_temperature 273.15
_cell_measurement_theta_max 16.229
_cell_measurement_theta_min 2.272
_cell_volume 27632(3)
_computing_cell_refinement 'SAINT V8.40B (?, 2016)'
_computing_data_reduction 'SAINT V8.40B (?, 2016)'
_computing_molecular_graphics 'Olex2 1.5-ac6-020 (Dolomanov et al., 2009)'
_computing_publication_material 'Olex2 1.5-ac6-020 (Dolomanov et al., 2009)'
_computing_structure_refinement 'SHELXL 2019/2 (Sheldrick, 2015)'
_computing_structure_solution 'SHELXT 2018/2 (Sheldrick, 2018)'
_diffrn_ambient_temperature 273.15
_diffrn_measured_fraction_theta_full 0.964
_diffrn_measured_fraction_theta_max 0.964
_diffrn_measurement_device_type 'Synchrotron radiation X-ray'
_diffrn_measurement_method '\f scans'
_diffrn_radiation_type Synchrotron
_diffrn_radiation_wavelength 0.6887
_diffrn_reflns_av_R_equivalents 0.1274
_diffrn_reflns_av_unetI/netI 0.1003
_diffrn_reflns_Laue_measured_fraction_full 0.964
_diffrn_reflns_Laue_measured_fraction_max 0.964
_diffrn_reflns_limit_h_max 21
_diffrn_reflns_limit_h_min -21
_diffrn_reflns_limit_k_max 21
_diffrn_reflns_limit_k_min -21
_diffrn_reflns_limit_l_max 38
_diffrn_reflns_limit_l_min -38
_diffrn_reflns_number 99021
_diffrn_reflns_point_group_measured_fraction_full 0.964
_diffrn_reflns_point_group_measured_fraction_max 0.964
_diffrn_reflns_theta_full 16.499
_diffrn_reflns_theta_max 16.499
_diffrn_reflns_theta_min 0.868
_diffrn_source_current 0.0
_diffrn_source_power 0.0
_diffrn_source_voltage 0.0
_diffrn_standards_number 0
_exptl_absorpt_coefficient_mu 0.201
_exptl_absorpt_correction_T_max 0.7440
_exptl_absorpt_correction_T_min 0.4068
_exptl_absorpt_correction_type multi-scan
_exptl_absorpt_process_details
;
SADABS-2016/2 (Bruker,2016/2) was used for absorption correction.
wR2(int) was 0.1973 before and 0.0759 after correction.
The Ratio of minimum to maximum transmission is 0.5468.
The \l/2 correction factor is Not present.
;
_exptl_crystal_colour colourless
_exptl_crystal_colour_primary colourless
_exptl_crystal_density_diffrn 0.549
_exptl_crystal_description block
_exptl_crystal_F_000 4680
_exptl_crystal_size_max 0.15
_exptl_crystal_size_mid 0.12
_exptl_crystal_size_min 0.1
_refine_diff_density_max 1.187
_refine_diff_density_min -0.343
_refine_diff_density_rms 0.079
_refine_ls_extinction_method none
_refine_ls_goodness_of_fit_ref 1.397
_refine_ls_hydrogen_treatment constr
_refine_ls_matrix_type full
_refine_ls_number_parameters 374
_refine_ls_number_reflns 5238
_refine_ls_number_restraints 1204
_refine_ls_restrained_S_all 1.315
_refine_ls_R_factor_all 0.1399
_refine_ls_R_factor_gt 0.1258
_refine_ls_shift/su_max 0.001
_refine_ls_shift/su_mean 0.000
_refine_ls_structure_factor_coef Fsqd
_refine_ls_weighting_details 'w=1/[\s^2^(Fo^2^)+(0.2000P)^2^] where P=(Fo^2^+2Fc^2^)/3'
_refine_ls_weighting_scheme calc
_refine_ls_wR_factor_gt 0.3361
_refine_ls_wR_factor_ref 0.3594
_reflns_Friedel_coverage 0.000
_reflns_number_gt 3969
_reflns_number_total 5238
_reflns_threshold_expression 'I > 2\s(I)'
_cod_data_source_file d4sc08647c2.cif
_cod_data_source_block 1_CCDC1
_cod_depositor_comments 'Adding full bibliography for 1574092--1574094.cif.'
_cod_original_cell_volume 27632(4)
_cod_database_code 1574093
_shelx_shelxl_version_number 2019/2
_shelx_space_group_comment
;
The symmetry employed for this shelxl refinement is uniquely defined
by the following loop, which should always be used as a source of
symmetry information in preference to the above space-group names.
They are only intended as comments.
;
_shelx_estimated_absorpt_t_max 0.980
_shelx_estimated_absorpt_t_min 0.970
_olex2_refinement_description
;
1. Restrained distances
 C45-C47
 1.5 with sigma of 0.01
 C11-C23
 1.5 with sigma of 0.01
 C23-C45
 1.2 with sigma of 0.01
 H15-H32
 2.2 with sigma of 0.01
 C31-C40
 1.5 with sigma of 0.01
 C40-C31
 1.45 with sigma of 0.01
 C7-C17
 1.5 with sigma of 0.01
2. Rigid bond restraints
 N4, Pd1, N2
 with sigma for 1-2 distances of 0.001 and sigma for 1-3 distances of 0.002
3. Uiso/Uaniso restraints and constraints
C1 \\sim C4 \\sim C6 \\sim C8 \\sim C10 \\sim C7 \\sim C29 \\sim C15 \\sim C31
\\sim C2 \\sim C33 \\sim C17 \\sim C13 \\sim C35 \\sim C9 \\sim C19 \\sim C37
\\sim C12 \\sim C14 \\sim C16 \\sim C18 \\sim C20 \\sim C22 \\sim C24 \\sim C26
\\sim C28 \\sim C30 \\sim C23 \\sim C27 \\sim C32 \\sim C34 \\sim C36 \\sim C38
\\sim C40 \\sim C39 \\sim C5 \\sim C41 \\sim C21 \\sim C43 \\sim C11 \\sim C42
\\sim C44 \\sim C46 \\sim C47 \\sim C3 \\sim C25 \\sim C45 \\sim N1 \\sim N4
\\sim N2 \\sim N3: within 3.8A with sigma of 0.01 and sigma for terminal atoms
of 0.02 within 3.8A
4.a Aromatic/amide H refined with riding coordinates:
 C1(H1), C4(H4), C6(H6), C10(H10), C29(H29), C15(H15), C2(H2), C33(H33),
 C13(H13), C9(H9), C19(H19), C37(H37), C12(H12), C14(H14), C18(H18), C20(H20),
 C24(H24), C26(H26), C28(H28), C30(H30), C32(H32), C36(H36), C38(H38), C39(H39),
  C5(H5), C21(H21), C43(H43), C44(H44), C46(H46), C3(H3), C25(H25)
4.b Fitted hexagon refined as free rotating group:
 N1(C1,C4,C6,C8,C10), C7(C29,C15,C31,C2,C33), C17(C13,C35,C9,C19,C37), C12(N4,
 C14,C16,C18,C20), C22(C24,C26,N2,C28,C30), C32(C34,N3,C36,C38,C40), C39(C5,C41,
 C21,C43,C11), C42(C44,C46,C47,C3,C25)
4.c Idealised Me refined as rotating group:
 C27(H27A,H27B,H27C)
;
_smtbx_masks_void_probe_radius 1.2
_smtbx_masks_void_truncation_radius 1.2
_olex2_submission_special_instructions 'No special instructions were received'

loop_
_space_group_symop_operation_xyz
'x, y, z'
'-y, x-y, z'
'-x+y, -x, z'
'-y, -x, -z+1/2'
'-x+y, y, -z+1/2'
'x, x-y, -z+1/2'
'-x, -y, -z'
'y, -x+y, -z'
'x-y, x, -z'
'y, x, z-1/2'
'x-y, -y, z-1/2'
'-x, -x+y, z-1/2'

loop_
_atom_site_label
_atom_site_type_symbol
_atom_site_fract_x
_atom_site_fract_y
_atom_site_fract_z
_atom_site_U_iso_or_equiv
_atom_site_adp_type
_atom_site_occupancy
_atom_site_site_symmetry_order
_atom_site_calc_flag
_atom_site_refinement_flags_posn
_atom_site_refinement_flags_adp
_atom_site_refinement_flags_occupancy
_atom_site_disorder_assembly
_atom_site_disorder_group
Pd1 Pd 1.23209(4) 0.75987(4) 0.64610(2) 0.1349(7) Uani 1 1 d . U . . .
N1 N 0.5323(4) 0.7062(4) 0.66991(18) 0.158(3) Uani 1 1 d G U . . .
C1 C 0.4834(3) 0.6613(4) 0.6837(2) 0.159(3) Uani 1 1 d G U . . .
H1 H 0.447137 0.659388 0.682411 0.191 Uiso 1 1 calc R U . . .
C4 C 0.4888(3) 0.6192(4) 0.69956(19) 0.161(3) Uani 1 1 d G U . . .
H4 H 0.456079 0.589139 0.708817 0.194 Uiso 1 1 calc R U . . .
C6 C 0.5430(4) 0.6220(4) 0.7015(2) 0.166(3) Uani 1 1 d G U . . .
H6 H 0.546570 0.593835 0.712132 0.199 Uiso 1 1 calc R U . . .
C8 C 0.5918(3) 0.6669(4) 0.6877(2) 0.174(3) Uani 1 1 d G U . . .
C10 C 0.5865(3) 0.7090(4) 0.6719(2) 0.164(3) Uani 1 1 d G U . . .
H10 H 0.619178 0.739028 0.662635 0.196 Uiso 1 1 calc R U . . .
C7 C 1.4423(6) 0.9442(5) 0.4776(2) 0.226(3) Uani 1 1 d DG U . . .
C29 C 1.4705(5) 0.9500(4) 0.4513(3) 0.227(3) Uani 1 1 d G U . . .
H29 H 1.486131 0.925951 0.447130 0.272 Uiso 1 1 calc R U . . .
C15 C 1.4752(5) 0.9918(4) 0.4314(2) 0.230(3) Uani 1 1 d G U . . .
H15 H 1.494036 0.995684 0.413907 0.276 Uiso 1 1 calc DR U . . .
C31 C 1.4518(6) 1.0277(5) 0.4377(2) 0.227(3) Uani 1 1 d DG U . . .
C2 C 1.4236(6) 1.0219(5) 0.4640(3) 0.227(3) Uani 1 1 d G U . . .
H2 H 1.407952 1.045967 0.468168 0.273 Uiso 1 1 calc R U . . .
C33 C 1.4189(5) 0.9801(5) 0.4839(2) 0.229(3) Uani 1 1 d G U . . .
H33 H 1.400047 0.976235 0.501391 0.275 Uiso 1 1 calc R U . . .
C17 C 1.4435(6) 0.8985(5) 0.4980(2) 0.223(3) Uani 1 1 d DG U . . .
C13 C 1.4032(5) 0.8783(6) 0.5206(3) 0.223(3) Uani 1 1 d G U . . .
H13 H 1.375955 0.891008 0.522247 0.267 Uiso 1 1 calc R U . . .
C35 C 1.4035(5) 0.8391(6) 0.5406(2) 0.223(3) Uani 1 1 d G U . . .
C9 C 1.4442(6) 0.8201(5) 0.5381(2) 0.229(3) Uani 1 1 d G U . . .
H9 H 1.444407 0.793830 0.551539 0.274 Uiso 1 1 calc R U . . .
C19 C 1.4845(5) 0.8403(6) 0.5156(3) 0.227(4) Uani 1 1 d G U . . .
H19 H 1.511689 0.827555 0.513893 0.273 Uiso 1 1 calc R U . . .
C37 C 1.4841(5) 0.8795(5) 0.4955(2) 0.232(4) Uani 1 1 d G U . . .
H37 H 1.511104 0.893008 0.480424 0.278 Uiso 1 1 calc R U . . .
C12 C 1.1951(3) 0.7030(4) 0.7039(2) 0.163(3) Uani 1 1 d G U . . .
H12 H 1.231594 0.705222 0.703751 0.195 Uiso 1 1 calc R U . . .
N4 N 1.1800(3) 0.7290(4) 0.68193(17) 0.160(2) Uani 1 1 d G U . . .
C14 C 1.1255(4) 0.7258(4) 0.68221(18) 0.168(3) Uani 1 1 d G U . . .
H14 H 1.115406 0.743195 0.667485 0.201 Uiso 1 1 calc R U . . .
C16 C 1.0860(3) 0.6965(5) 0.7045(2) 0.169(3) Uani 1 1 d G U . . .
C18 C 1.1011(4) 0.6705(4) 0.72648(19) 0.172(3) Uani 1 1 d G U . . .
H18 H 1.074736 0.650976 0.741386 0.206 Uiso 1 1 calc R U . . .
C20 C 1.1557(4) 0.6738(4) 0.72621(18) 0.171(3) Uani 1 1 d G U . . .
H20 H 1.165750 0.656399 0.740930 0.206 Uiso 1 1 calc R U . . .
C22 C 1.3615(5) 0.8206(6) 0.5661(2) 0.219(3) Uani 1 1 d G U . . .
C24 C 1.3446(5) 0.8589(5) 0.5775(3) 0.221(3) Uani 1 1 d G U . . .
H24 H 1.358769 0.896066 0.569401 0.265 Uiso 1 1 calc R U . . .
C26 C 1.3066(5) 0.8418(5) 0.6009(2) 0.223(4) Uani 1 1 d G U . . .
H26 H 1.295316 0.867411 0.608572 0.268 Uiso 1 1 calc R U . . .
N2 N 1.2855(5) 0.7863(6) 0.61299(19) 0.210(3) Uani 1 1 d G U . . .
C28 C 1.3023(5) 0.7479(4) 0.6016(2) 0.218(4) Uani 1 1 d G U . . .
H28 H 1.288182 0.710813 0.609640 0.262 Uiso 1 1 calc R U . . .
C30 C 1.3403(6) 0.7651(5) 0.5781(3) 0.225(3) Uani 1 1 d G U . . .
H30 H 1.351636 0.739468 0.570469 0.270 Uiso 1 1 calc R U . . .
C23 C 0.8669(5) 0.6938(7) 0.7011(4) 0.194(3) Uani 1 1 d D U . . .
C27 C 1.5471(8) 1.1673(7) 0.3549(3) 0.212(5) Uani 1 1 d . U . . .
H27A H 1.582355 1.166064 0.359001 0.318 Uiso 1 1 calc R U . . .
H27B H 1.556530 1.207462 0.352779 0.318 Uiso 1 1 calc R U . . .
H27C H 1.529877 1.146237 0.337347 0.318 Uiso 1 1 calc R U . . .
C32 C 1.5002(5) 1.0962(5) 0.3962(3) 0.214(3) Uani 1 1 d G U . . .
H32 H 1.525444 1.081070 0.394689 0.257 Uiso 1 1 calc DR U . . .
C34 C 1.5068(5) 1.1410(5) 0.3778(2) 0.223(4) Uani 1 1 d G U . . .
N3 N 1.4690(5) 1.1635(4) 0.3799(2) 0.201(3) Uani 1 1 d G U . . .
C36 C 1.4246(5) 1.1413(5) 0.4005(3) 0.218(4) Uani 1 1 d G U . . .
H36 H 1.399271 1.156455 0.401992 0.262 Uiso 1 1 calc R U . . .
C38 C 1.4179(5) 1.0966(5) 0.4189(2) 0.222(3) Uani 1 1 d G U . . .
H38 H 1.388114 1.081721 0.432700 0.266 Uiso 1 1 calc R U . . .
C40 C 1.4557(6) 1.0740(4) 0.4167(2) 0.222(3) Uani 1 1 d DG U . . .
C39 C 0.9249(4) 0.6432(4) 0.7152(2) 0.193(3) Uani 1 1 d G U . . .
H39 H 0.891316 0.610980 0.722612 0.232 Uiso 1 1 calc R U . . .
C5 C 0.9783(5) 0.6439(4) 0.7154(2) 0.185(3) Uani 1 1 d G U . . .
H5 H 0.980318 0.612137 0.722959 0.222 Uiso 1 1 calc R U . . .
C41 C 1.0285(4) 0.6921(5) 0.7044(3) 0.182(3) Uani 1 1 d G U . . .
C21 C 1.0255(4) 0.7397(4) 0.6932(3) 0.181(3) Uani 1 1 d G U . . .
H21 H 1.059103 0.771931 0.685812 0.217 Uiso 1 1 calc R U . . .
C43 C 0.9721(5) 0.7390(4) 0.6930(3) 0.188(3) Uani 1 1 d G U . . .
H43 H 0.970102 0.770775 0.685465 0.225 Uiso 1 1 calc R U . . .
C11 C 0.9219(4) 0.6908(5) 0.7040(3) 0.185(3) Uani 1 1 d DG U . . .
C42 C 0.6499(3) 0.6716(5) 0.6934(2) 0.175(3) Uani 1 1 d G U . . .
C44 C 0.6527(4) 0.6222(4) 0.7017(2) 0.186(3) Uani 1 1 d G U . . .
H44 H 0.618256 0.586861 0.705233 0.223 Uiso 1 1 calc R U . . .
C46 C 0.7070(5) 0.6256(4) 0.7048(2) 0.192(3) Uani 1 1 d G U . . .
H46 H 0.708924 0.592551 0.710384 0.230 Uiso 1 1 calc R U . . .
C47 C 0.7585(3) 0.6785(5) 0.6996(3) 0.192(3) Uani 1 1 d DG U . . .
C3 C 0.7557(4) 0.7279(4) 0.6913(3) 0.190(3) Uani 1 1 d G U . . .
H3 H 0.790110 0.763233 0.687790 0.227 Uiso 1 1 calc R U . . .
C25 C 0.7013(5) 0.7245(4) 0.6882(2) 0.187(3) Uani 1 1 d G U . . .
H25 H 0.699442 0.757544 0.682639 0.225 Uiso 1 1 calc R U . . .
C45 C 0.8184(5) 0.6858(7) 0.7022(4) 0.191(3) Uani 1 1 d D U . . .

loop_
_atom_site_aniso_label
_atom_site_aniso_U_11
_atom_site_aniso_U_22
_atom_site_aniso_U_33
_atom_site_aniso_U_23
_atom_site_aniso_U_13
_atom_site_aniso_U_12
Pd1 0.1657(11) 0.1476(10) 0.1234(11) 0.0070(6) -0.0014(6) 0.1024(8)
N1 0.115(4) 0.185(5) 0.183(5) -0.007(4) 0.017(4) 0.082(4)
C1 0.114(5) 0.186(6) 0.187(6) -0.003(5) 0.012(5) 0.081(5)
C4 0.116(4) 0.187(5) 0.190(5) -0.002(5) 0.012(4) 0.082(4)
C6 0.122(4) 0.190(5) 0.194(5) 0.004(4) 0.006(4) 0.084(4)
C8 0.125(4) 0.197(5) 0.200(5) 0.004(4) 0.008(4) 0.081(4)
C10 0.119(4) 0.190(5) 0.193(5) 0.003(4) 0.008(4) 0.086(4)
C7 0.267(6) 0.231(5) 0.183(5) 0.058(4) 0.059(4) 0.128(5)
C29 0.269(6) 0.232(6) 0.185(5) 0.058(4) 0.057(5) 0.129(5)
C15 0.266(6) 0.235(5) 0.187(5) 0.057(4) 0.056(5) 0.125(5)
C31 0.264(6) 0.233(5) 0.184(5) 0.063(4) 0.056(5) 0.126(5)
C2 0.265(6) 0.233(6) 0.188(5) 0.062(5) 0.057(5) 0.128(5)
C33 0.266(6) 0.237(6) 0.188(5) 0.060(4) 0.057(5) 0.128(5)
C17 0.264(5) 0.232(5) 0.186(5) 0.053(4) 0.058(4) 0.134(5)
C13 0.267(5) 0.229(5) 0.180(5) 0.056(4) 0.056(4) 0.130(5)
C35 0.265(6) 0.231(5) 0.182(5) 0.047(4) 0.060(4) 0.130(5)
C9 0.268(6) 0.235(6) 0.185(5) 0.050(5) 0.057(5) 0.128(5)
C19 0.268(6) 0.232(6) 0.187(6) 0.058(5) 0.058(5) 0.129(6)
C37 0.271(6) 0.236(6) 0.186(5) 0.055(5) 0.057(5) 0.125(5)
C12 0.142(5) 0.195(5) 0.193(6) 0.053(5) 0.017(5) 0.116(4)
N4 0.138(4) 0.194(5) 0.182(4) 0.057(4) 0.029(3) 0.108(4)
C14 0.142(4) 0.198(5) 0.201(5) 0.051(4) 0.019(4) 0.113(4)
C16 0.140(4) 0.201(5) 0.203(5) 0.049(4) 0.017(4) 0.112(4)
C18 0.144(4) 0.202(5) 0.199(5) 0.053(4) 0.019(4) 0.109(4)
C20 0.147(5) 0.198(5) 0.198(5) 0.052(5) 0.020(4) 0.108(4)
C22 0.262(6) 0.229(6) 0.175(5) 0.049(5) 0.058(4) 0.130(5)
C24 0.262(6) 0.230(6) 0.179(5) 0.046(5) 0.061(4) 0.129(5)
C26 0.265(7) 0.232(6) 0.171(6) 0.046(5) 0.058(5) 0.123(6)
N2 0.255(6) 0.223(6) 0.168(5) 0.043(5) 0.061(3) 0.132(5)
C28 0.259(6) 0.230(6) 0.171(6) 0.044(5) 0.061(5) 0.126(5)
C30 0.265(6) 0.231(6) 0.179(5) 0.044(5) 0.058(4) 0.125(5)
C23 0.143(4) 0.219(5) 0.221(5) 0.031(4) 0.008(4) 0.091(4)
C27 0.240(9) 0.221(8) 0.175(8) 0.061(7) 0.043(7) 0.115(8)
C32 0.254(6) 0.226(6) 0.180(5) 0.066(5) 0.053(5) 0.132(5)
C34 0.257(6) 0.230(6) 0.181(6) 0.063(5) 0.049(5) 0.122(5)
N3 0.243(6) 0.216(6) 0.178(6) 0.066(5) 0.044(5) 0.141(5)
C36 0.253(6) 0.229(6) 0.179(6) 0.068(5) 0.048(5) 0.126(6)
C38 0.258(6) 0.230(6) 0.186(5) 0.065(5) 0.051(5) 0.128(5)
C40 0.259(6) 0.230(6) 0.186(5) 0.063(4) 0.052(5) 0.129(5)
C39 0.147(4) 0.219(5) 0.218(5) 0.043(4) 0.011(4) 0.094(4)
C5 0.146(4) 0.213(5) 0.214(5) 0.050(4) 0.013(4) 0.104(4)
C41 0.148(4) 0.207(5) 0.207(5) 0.049(4) 0.016(4) 0.102(4)
C21 0.144(4) 0.211(5) 0.210(5) 0.049(4) 0.012(4) 0.106(4)
C43 0.146(4) 0.214(5) 0.217(5) 0.043(4) 0.013(4) 0.101(4)
C11 0.142(5) 0.214(5) 0.218(5) 0.037(5) 0.014(4) 0.103(4)
C42 0.126(4) 0.198(5) 0.203(5) 0.007(4) 0.014(4) 0.084(4)
C44 0.131(4) 0.209(5) 0.212(5) 0.014(4) 0.008(4) 0.081(4)
C46 0.136(4) 0.214(5) 0.218(5) 0.019(4) 0.006(4) 0.082(4)
C47 0.137(4) 0.213(5) 0.218(5) 0.020(5) 0.005(4) 0.082(4)
C3 0.135(4) 0.212(5) 0.218(5) 0.017(4) 0.006(4) 0.083(4)
C25 0.133(4) 0.208(5) 0.214(5) 0.014(4) 0.003(4) 0.081(4)
C45 0.140(4) 0.215(5) 0.220(5) 0.026(4) 0.006(4) 0.090(4)

loop_
_atom_type_symbol
_atom_type_description
_atom_type_scat_dispersion_real
_atom_type_scat_dispersion_imag
_atom_type_scat_source
C C 0.0019 0.0015 'International Tables Vol C Tables 4.2.6.8 and 6.1.1.4'
H H 0.0000 0.0000 'International Tables Vol C Tables 4.2.6.8 and 6.1.1.4'
N N 0.0037 0.0031 'International Tables Vol C Tables 4.2.6.8 and 6.1.1.4'
Pd Pd -1.2476 0.9534 'International Tables Vol C Tables 4.2.6.8 and 6.1.1.4'

loop_
_geom_angle_atom_site_label_1
_geom_angle_atom_site_label_2
_geom_angle_atom_site_label_3
_geom_angle
_geom_angle_site_symmetry_1
_geom_angle_site_symmetry_3
_geom_angle_publ_flag
N1 Pd1 N4 89.2(4) 2_765 . ?
N1 Pd1 N3 175(2) 2_765 8_566 ?
N4 Pd1 N3 91(3) . 8_566 ?
N2 Pd1 N1 90.0(4) . 2_765 ?
N2 Pd1 N4 175.3(4) . . ?
N2 Pd1 N3 90(3) . 8_566 ?
C1 N1 Pd1 122.4(5) . 3_675 ?
C1 N1 C10 120.0 . . ?
C10 N1 Pd1 117.6(5) . 3_675 ?
N1 C1 H1 120.0 . . ?
C4 C1 N1 120.0 . . ?
C4 C1 H1 120.0 . . ?
C1 C4 H4 120.0 . . ?
C1 C4 C6 120.0 . . ?
C6 C4 H4 120.0 . . ?
C4 C6 H6 120.0 . . ?
C8 C6 C4 120.0 . . ?
C8 C6 H6 120.0 . . ?
C6 C8 C42 117.4(8) . . ?
C10 C8 C6 120.0 . . ?
C10 C8 C42 122.2(8) . . ?
N1 C10 H10 120.0 . . ?
C8 C10 N1 120.0 . . ?
C8 C10 H10 120.0 . . ?
C29 C7 C33 120.0 . . ?
C29 C7 C17 114.1(9) . . ?
C33 C7 C17 125.9(9) . . ?
C7 C29 H29 120.0 . . ?
C15 C29 C7 120.0 . . ?
C15 C29 H29 120.0 . . ?
C29 C15 H15 120.0 . . ?
C29 C15 C31 120.0 . . ?
C31 C15 H15 120.0 . . ?
C15 C31 C2 120.0 . . ?
C15 C31 C40 122.1(10) . . ?
C2 C31 C40 117.9(10) . . ?
C31 C2 H2 120.0 . . ?
C33 C2 C31 120.0 . . ?
C33 C2 H2 120.0 . . ?
C7 C33 H33 120.0 . . ?
C2 C33 C7 120.0 . . ?
C2 C33 H33 120.0 . . ?
C13 C17 C7 116.9(10) . . ?
C13 C17 C37 120.0 . . ?
C37 C17 C7 123.0(10) . . ?
C17 C13 H13 120.0 . . ?
C35 C13 C17 120.0 . . ?
C35 C13 H13 120.0 . . ?
C13 C35 C9 120.0 . . ?
C13 C35 C22 118.9(11) . . ?
C9 C35 C22 121.0(11) . . ?
C35 C9 H9 120.0 . . ?
C19 C9 C35 120.0 . . ?
C19 C9 H9 120.0 . . ?
C9 C19 H19 120.0 . . ?
C9 C19 C37 120.0 . . ?
C37 C19 H19 120.0 . . ?
C17 C37 H37 120.0 . . ?
C19 C37 C17 120.0 . . ?
C19 C37 H37 120.0 . . ?
N4 C12 H12 120.0 . . ?
N4 C12 C20 120.0 . . ?
C20 C12 H12 120.0 . . ?
C12 N4 Pd1 119.5(5) . . ?
C14 N4 Pd1 119.7(5) . . ?
C14 N4 C12 120.0 . . ?
N4 C14 H14 120.0 . . ?
N4 C14 C16 120.0 . . ?
C16 C14 H14 120.0 . . ?
C14 C16 C41 119.9(7) . . ?
C18 C16 C14 120.0 . . ?
C18 C16 C41 120.1(7) . . ?
C16 C18 H18 120.0 . . ?
C20 C18 C16 120.0 . . ?
C20 C18 H18 120.0 . . ?
C12 C20 H20 120.0 . . ?
C18 C20 C12 120.0 . . ?
C18 C20 H20 120.0 . . ?
C24 C22 C35 120.5(10) . . ?
C24 C22 C30 120.0 . . ?
C30 C22 C35 119.5(10) . . ?
C22 C24 H24 120.0 . . ?
C26 C24 C22 120.0 . . ?
C26 C24 H24 120.0 . . ?
C24 C26 H26 120.0 . . ?
C24 C26 N2 120.0 . . ?
N2 C26 H26 120.0 . . ?
C26 N2 Pd1 121.8(7) . . ?
C28 N2 Pd1 118.2(7) . . ?
C28 N2 C26 120.0 . . ?
N2 C28 H28 120.0 . . ?
N2 C28 C30 120.0 . . ?
C30 C28 H28 120.0 . . ?
C22 C30 H30 120.0 . . ?
C28 C30 C22 120.0 . . ?
C28 C30 H30 120.0 . . ?
C45 C23 C11 166.0(17) . . ?
H27A C27 H27B 109.5 . . ?
H27A C27 H27C 109.5 . . ?
H27B C27 H27C 109.5 . . ?
C34 C27 H27A 109.5 . . ?
C34 C27 H27B 109.5 . . ?
C34 C27 H27C 109.5 . . ?
C34 C32 H32 120.0 . . ?
C34 C32 C40 120.0 . . ?
C40 C32 H32 120.0 . . ?
C32 C34 C27 128.5(11) . . ?
C32 C34 N3 120.0 . . ?
N3 C34 C27 111.5(11) . . ?
C34 N3 Pd1 125.6(6) . 9_656 ?
C36 N3 Pd1 114.4(7) . 9_656 ?
C36 N3 C34 120.0 . . ?
N3 C36 H36 120.0 . . ?
N3 C36 C38 120.0 . . ?
C38 C36 H36 120.0 . . ?
C36 C38 H38 120.0 . . ?
C40 C38 C36 120.0 . . ?
C40 C38 H38 120.0 . . ?
C32 C40 C31 118.8(10) . . ?
C38 C40 C31 121.1(10) . . ?
C38 C40 C32 120.0 . . ?
C5 C39 H39 120.0 . . ?
C5 C39 C11 120.0 . . ?
C11 C39 H39 120.0 . . ?
C39 C5 H5 120.0 . . ?
C41 C5 C39 120.0 . . ?
C41 C5 H5 120.0 . . ?
C5 C41 C16 123.1(8) . . ?
C5 C41 C21 120.0 . . ?
C21 C41 C16 116.9(8) . . ?
C41 C21 H21 120.0 . . ?
C43 C21 C41 120.0 . . ?
C43 C21 H21 120.0 . . ?
C21 C43 H43 120.0 . . ?
C21 C43 C11 120.0 . . ?
C11 C43 H43 120.0 . . ?
C39 C11 C23 125.0(10) . . ?
C43 C11 C23 114.9(9) . . ?
C43 C11 C39 120.0 . . ?
C44 C42 C8 120.1(8) . . ?
C44 C42 C25 120.0 . . ?
C25 C42 C8 119.7(8) . . ?
C42 C44 H44 120.0 . . ?
C46 C44 C42 120.0 . . ?
C46 C44 H44 120.0 . . ?
C44 C46 H46 120.0 . . ?
C47 C46 C44 120.0 . . ?
C47 C46 H46 120.0 . . ?
C46 C47 C3 120.0 . . ?
C46 C47 C45 123.5(10) . . ?
C3 C47 C45 116.5(10) . . ?
C47 C3 H3 120.0 . . ?
C25 C3 C47 120.0 . . ?
C25 C3 H3 120.0 . . ?
C42 C25 H25 120.0 . . ?
C3 C25 C42 120.0 . . ?
C3 C25 H25 120.0 . . ?
C23 C45 C47 172.3(18) . . ?

loop_
_geom_bond_atom_site_label_1
_geom_bond_atom_site_label_2
_geom_bond_distance
_geom_bond_site_symmetry_2
_geom_bond_publ_flag
Pd1 N1 2.011(7) 2_765 ?
Pd1 N4 2.043(7) . ?
Pd1 N2 1.956(8) . ?
Pd1 N3 2.13(5) 8_566 ?
N1 C1 1.3900 . ?
N1 C10 1.3900 . ?
C1 H1 0.9300 . ?
C1 C4 1.3900 . ?
C4 H4 0.9300 . ?
C4 C6 1.3900 . ?
C6 H6 0.9300 . ?
C6 C8 1.3900 . ?
C8 C10 1.3900 . ?
C8 C42 1.488(9) . ?
C10 H10 0.9300 . ?
C7 C29 1.3900 . ?
C7 C33 1.3900 . ?
C7 C17 1.541(8) . ?
C29 H29 0.9300 . ?
C29 C15 1.3900 . ?
C15 H15 0.9300 . ?
C15 C31 1.3900 . ?
C31 C2 1.3900 . ?
C31 C40 1.519(6) . ?
C2 H2 0.9300 . ?
C2 C33 1.3900 . ?
C33 H33 0.9300 . ?
C17 C13 1.3900 . ?
C17 C37 1.3900 . ?
C13 H13 0.9300 . ?
C13 C35 1.3900 . ?
C35 C9 1.3900 . ?
C35 C22 1.518(11) . ?
C9 H9 0.9300 . ?
C9 C19 1.3900 . ?
C19 H19 0.9300 . ?
C19 C37 1.3900 . ?
C37 H37 0.9300 . ?
C12 H12 0.9300 . ?
C12 N4 1.3900 . ?
C12 C20 1.3900 . ?
N4 C14 1.3900 . ?
C14 H14 0.9300 . ?
C14 C16 1.3900 . ?
C16 C18 1.3900 . ?
C16 C41 1.455(8) . ?
C18 H18 0.9300 . ?
C18 C20 1.3900 . ?
C20 H20 0.9300 . ?
C22 C24 1.3900 . ?
C22 C30 1.3900 . ?
C24 H24 0.9300 . ?
C24 C26 1.3900 . ?
C26 H26 0.9300 . ?
C26 N2 1.3900 . ?
N2 C28 1.3900 . ?
C28 H28 0.9300 . ?
C28 C30 1.3900 . ?
C30 H30 0.9300 . ?
C23 C11 1.492(8) . ?
C23 C45 1.180(8) . ?
C27 H27A 0.9600 . ?
C27 H27B 0.9600 . ?
C27 H27C 0.9600 . ?
C27 C34 1.409(16) . ?
C32 H32 0.9300 . ?
C32 C34 1.3900 . ?
C32 C40 1.3900 . ?
C34 N3 1.3900 . ?
N3 C36 1.3900 . ?
C36 H36 0.9300 . ?
C36 C38 1.3900 . ?
C38 H38 0.9300 . ?
C38 C40 1.3900 . ?
C39 H39 0.9300 . ?
C39 C5 1.3900 . ?
C39 C11 1.3900 . ?
C5 H5 0.9300 . ?
C5 C41 1.3900 . ?
C41 C21 1.3900 . ?
C21 H21 0.9300 . ?
C21 C43 1.3900 . ?
C43 H43 0.9300 . ?
C43 C11 1.3900 . ?
C42 C44 1.3900 . ?
C42 C25 1.3900 . ?
C44 H44 0.9300 . ?
C44 C46 1.3900 . ?
C46 H46 0.9300 . ?
C46 C47 1.3900 . ?
C47 C3 1.3900 . ?
C47 C45 1.490(8) . ?
C3 H3 0.9300 . ?
C3 C25 1.3900 . ?
C25 H25 0.9300 . ?

loop_
_geom_torsion_atom_site_label_1
_geom_torsion_atom_site_label_2
_geom_torsion_atom_site_label_3
_geom_torsion_atom_site_label_4
_geom_torsion
_geom_torsion_site_symmetry_1
_geom_torsion_site_symmetry_2
_geom_torsion_site_symmetry_3
_geom_torsion_site_symmetry_4
_geom_torsion_publ_flag
Pd1 N1 C1 C4 179.0(6) 3_675 . . . ?
Pd1 N1 C10 C8 -179.0(6) 3_675 . . . ?
Pd1 N4 C14 C16 169.9(6) . . . . ?
Pd1 N2 C28 C30 -179.8(8) . . . . ?
Pd1 N3 C36 C38 -179.9(8) 9_656 . . . ?
N1 C1 C4 C6 0.0 . . . . ?
C1 N1 C10 C8 0.0 . . . . ?
C1 C4 C6 C8 0.0 . . . . ?
C4 C6 C8 C10 0.0 . . . . ?
C4 C6 C8 C42 173.0(9) . . . . ?
C6 C8 C10 N1 0.0 . . . . ?
C6 C8 C42 C44 25.7(10) . . . . ?
C6 C8 C42 C25 -159.4(6) . . . . ?
C8 C42 C44 C46 174.8(10) . . . . ?
C8 C42 C25 C3 -174.9(10) . . . . ?
C10 N1 C1 C4 0.0 . . . . ?
C10 C8 C42 C44 -161.4(6) . . . . ?
C10 C8 C42 C25 13.4(10) . . . . ?
C7 C29 C15 C31 0.0 . . . . ?
C7 C17 C13 C35 -177.1(11) . . . . ?
C7 C17 C37 C19 176.9(12) . . . . ?
C29 C7 C33 C2 0.0 . . . . ?
C29 C7 C17 C13 -162.4(7) . . . . ?
C29 C7 C17 C37 20.6(12) . . . . ?
C29 C15 C31 C2 0.0 . . . . ?
C29 C15 C31 C40 -179.9(13) . . . . ?
C15 C31 C2 C33 0.0 . . . . ?
C15 C31 C40 C32 -23.8(13) . . . . ?
C15 C31 C40 C38 160.0(8) . . . . ?
C31 C2 C33 C7 0.0 . . . . ?
C2 C31 C40 C32 156.3(7) . . . . ?
C2 C31 C40 C38 -19.9(12) . . . . ?
C33 C7 C29 C15 0.0 . . . . ?
C33 C7 C17 C13 21.0(14) . . . . ?
C33 C7 C17 C37 -156.0(8) . . . . ?
C17 C7 C29 C15 -176.8(12) . . . . ?
C17 C7 C33 C2 176.4(13) . . . . ?
C17 C13 C35 C9 0.0 . . . . ?
C17 C13 C35 C22 176.3(12) . . . . ?
C13 C17 C37 C19 0.0 . . . . ?
C13 C35 C9 C19 0.0 . . . . ?
C13 C35 C22 C24 -30.7(13) . . . . ?
C13 C35 C22 C30 149.9(7) . . . . ?
C35 C9 C19 C37 0.0 . . . . ?
C35 C22 C24 C26 -179.3(12) . . . . ?
C35 C22 C30 C28 179.3(12) . . . . ?
C9 C35 C22 C24 145.5(8) . . . . ?
C9 C35 C22 C30 -33.8(12) . . . . ?
C9 C19 C37 C17 0.0 . . . . ?
C37 C17 C13 C35 0.0 . . . . ?
C12 N4 C14 C16 0.0 . . . . ?
N4 C12 C20 C18 0.0 . . . . ?
N4 C14 C16 C18 0.0 . . . . ?
N4 C14 C16 C41 -178.7(10) . . . . ?
C14 C16 C18 C20 0.0 . . . . ?
C14 C16 C41 C5 147.0(7) . . . . ?
C14 C16 C41 C21 -34.3(10) . . . . ?
C16 C18 C20 C12 0.0 . . . . ?
C16 C41 C21 C43 -178.7(11) . . . . ?
C18 C16 C41 C5 -31.8(12) . . . . ?
C18 C16 C41 C21 146.9(6) . . . . ?
C20 C12 N4 Pd1 -169.9(6) . . . . ?
C20 C12 N4 C14 0.0 . . . . ?
C22 C35 C9 C19 -176.2(12) . . . . ?
C22 C24 C26 N2 0.0 . . . . ?
C24 C22 C30 C28 0.0 . . . . ?
C24 C26 N2 Pd1 179.8(8) . . . . ?
C24 C26 N2 C28 0.0 . . . . ?
C26 N2 C28 C30 0.0 . . . . ?
N2 C28 C30 C22 0.0 . . . . ?
C30 C22 C24 C26 0.0 . . . . ?
C27 C34 N3 Pd1 -2.7(13) . . . 9_656 ?
C27 C34 N3 C36 177.4(13) . . . . ?
C32 C34 N3 Pd1 179.8(8) . . . 9_656 ?
C32 C34 N3 C36 0.0 . . . . ?
C34 C32 C40 C31 -176.3(11) . . . . ?
C34 C32 C40 C38 0.0 . . . . ?
C34 N3 C36 C38 0.0 . . . . ?
N3 C36 C38 C40 0.0 . . . . ?
C36 C38 C40 C31 176.2(11) . . . . ?
C36 C38 C40 C32 0.0 . . . . ?
C40 C31 C2 C33 179.9(12) . . . . ?
C40 C32 C34 C27 -177.0(15) . . . . ?
C40 C32 C34 N3 0.0 . . . . ?
C39 C5 C41 C16 178.6(11) . . . . ?
C39 C5 C41 C21 0.0 . . . . ?
C5 C39 C11 C23 176.4(14) . . . . ?
C5 C39 C11 C43 0.0 . . . . ?
C5 C41 C21 C43 0.0 . . . . ?
C41 C16 C18 C20 178.7(10) . . . . ?
C41 C21 C43 C11 0.0 . . . . ?
C21 C43 C11 C23 -176.7(12) . . . . ?
C21 C43 C11 C39 0.0 . . . . ?
C11 C39 C5 C41 0.0 . . . . ?
C42 C8 C10 N1 -172.7(9) . . . . ?
C42 C44 C46 C47 0.0 . . . . ?
C44 C42 C25 C3 0.0 . . . . ?
C44 C46 C47 C3 0.0 . . . . ?
C44 C46 C47 C45 -179.6(13) . . . . ?
C46 C47 C3 C25 0.0 . . . . ?
C47 C3 C25 C42 0.0 . . . . ?
C25 C42 C44 C46 0.0 . . . . ?
C45 C23 C11 C39 11(9) . . . . ?
C45 C23 C11 C43 -173(8) . . . . ?
C45 C47 C3 C25 179.6(12) . . . . ?

loop_
_smtbx_masks_void_nr
_smtbx_masks_void_average_x
_smtbx_masks_void_average_y
_smtbx_masks_void_average_z
_smtbx_masks_void_volume
_smtbx_masks_void_count_electrons
_smtbx_masks_void_content
1 -0.044 -0.341 -0.355 18342.3 5206.5 ?
2 0.333 0.667 0.750 240.7 254.8 ?
3 0.667 0.333 0.250 240.7 254.8 ?
